data_4306841
loop_
_publ_author_name
'Simon P. Foxon'
'Clive Metcalfe'
'Harry Adams'
'Michelle Webb'
'Jim A. Thomas'

_publ_section_title
;
Electrochemical and Photophysical Properties of DNA Metallo-intercalators
Containing the Ruthenium(II) Tris(1-pyrazolyl)methane Unit
;
_journal_name_full 'Inorganic Chemistry'
_journal_page_first 409
_journal_page_last 416
_journal_paper_doi 10.1021/ic0607134
_journal_volume 46
_journal_year 2007
_space_group_IT_number 2
_symmetry_cell_setting triclinic
_symmetry_Int_Tables_number 2
_symmetry_space_group_name_Hall '-P 1'
_symmetry_space_group_name_H-M 'P -1'
_cell_angle_alpha 84.166(4)
_cell_angle_beta 79.112(4)
_cell_angle_gamma 67.478(4)
_cell_length_a 11.264(2)
_cell_length_b 12.560(3)
_cell_length_c 18.618(4)
_cell_volume 2388.1(9)
_cod_data_source_file ic0607134si20060427_050019.cif
_cod_data_source_block aald1m
_cod_original_cell_volume 2388.06
_cod_database_code 4306841

loop_
_symmetry_equiv_pos_site_id
_symmetry_equiv_pos_as_xyz
1 x,y,z
2 -x,-y,-z

loop_
_atom_site_label
_atom_site_type_symbol
_atom_site_fract_x
_atom_site_fract_y
_atom_site_fract_z
Ru1 Ru -1.19259(6) 0.56191(6) 0.77914(4)
N1 N -1.0954(6) 0.6717(6) 0.7429(4)
N2 N -0.7412(7) 0.6996(7) 0.5613(4)
N3 N -0.7403(7) 0.5078(6) 0.4942(4)
N4 N -1.0869(6) 0.4891(6) 0.6813(4)
N5 N -1.0437(7) 0.4612(6) 0.8299(4)
N6 N -1.2852(7) 0.4476(7) 0.8113(4)
N7 N -1.4157(6) 0.4904(6) 0.8337(4)
N8 N -1.2952(7) 0.6396(6) 0.8758(4)
N9 N -1.4257(6) 0.6539(6) 0.8927(4)
N10 N -1.3523(6) 0.6641(6) 0.7339(4)
N11 N -1.4717(6) 0.6731(6) 0.7721(4)
C1 C -1.1040(9) 0.7665(8) 0.7745(5)
H1 H -1.1689 0.7940 0.8162
C1A C -1.4813(8) 0.6138(8) 0.8422(5)
H1A H -1.5754 0.6311 0.8621
C2 C -1.0233(10) 0.8249(9) 0.7491(6)
H2 H -1.0316 0.8906 0.7738
C3 C -0.9287(9) 0.7886(9) 0.6870(5)
H3 H -0.8727 0.8290 0.6685
C4 C -0.9193(8) 0.6912(8) 0.6534(5)
C5 C -0.8235(8) 0.6478(8) 0.5881(5)
C6 C -0.6565(9) 0.6583(8) 0.4986(5)
C7 C -0.5663(9) 0.7125(9) 0.4703(5)
H7 H -0.5642 0.7746 0.4946
C8 C -0.4788(9) 0.6702(9) 0.4040(5)
C9 C -0.3890(9) 0.7222(10) 0.3718(6)
H9 H -0.3883 0.7868 0.3940
C10 C -0.3025(10) 0.6805(10) 0.3087(6)
H10 H -0.2440 0.7170 0.2868
C11 C -0.3022(9) 0.5837(10) 0.2774(5)
H11 H -0.2399 0.5533 0.2352
C12 C -0.3884(9) 0.5311(10) 0.3054(5)
H12 H -0.3869 0.4673 0.2814
C13 C -0.4792(9) 0.5708(9) 0.3695(5)
C14 C -0.5716(8) 0.5180(10) 0.3960(5)
H14 H -0.5779 0.4588 0.3708
C15 C -0.6562(8) 0.5621(8) 0.4650(5)
C16 C -0.8214(8) 0.5489(8) 0.5536(5)
C17 C -0.9114(8) 0.4917(8) 0.5849(4)
C18 C -0.9158(8) 0.3974(8) 0.5557(5)
H18 H -0.8577 0.3653 0.5124
C19 C -1.0045(8) 0.3496(8) 0.5891(5)
H19 H -1.0069 0.2836 0.5696
C20 C -1.0889(8) 0.3975(8) 0.6504(5)
H20 H -1.1513 0.3651 0.6721
C21 C -1.0004(8) 0.5353(8) 0.6488(5)
C22 C -1.0028(8) 0.6361(8) 0.6821(4)
C23 C -0.9635(9) 0.4053(8) 0.8614(5)
C24 C -0.8598(8) 0.3297(9) 0.9001(5)
H24A H -0.8717 0.2565 0.9133
H24B H -0.8623 0.3666 0.9446
H24C H -0.7754 0.3152 0.8685
C25 C -1.2502(9) 0.3349(8) 0.8182(5)
H25 H -1.1638 0.2810 0.8054
C26 C -1.3584(9) 0.3056(8) 0.8470(5)
H26 H -1.3593 0.2303 0.8576
C27 C -1.4598(10) 0.4053(9) 0.8564(5)
H27 H -1.5474 0.4145 0.8758
C28 C -1.4798(9) 0.7020(8) 0.9579(5)
H28 H -1.5678 0.7199 0.9806
C29 C -1.3855(9) 0.7206(9) 0.9858(5)
H29 H -1.3936 0.7536 1.0310
C30 C -1.2747(9) 0.6799(8) 0.9325(5)
H30 H -1.1927 0.6813 0.9369
C31 C -1.5679(9) 0.7495(9) 0.7374(6)
H31 H -1.6588 0.7701 0.7536
C32 C -1.5131(10) 0.7903(9) 0.6772(6)
H32 H -1.5553 0.8454 0.6422
C33 C -1.3801(10) 0.7340(9) 0.6769(6)
H33 H -1.3157 0.7451 0.6392
N12 N -0.4396(11) 0.8434(13) 0.1485(7)
C35 C -0.4574(14) 0.9375(13) 0.1523(8)
C36 C -0.4777(19) 1.0504(14) 0.1571(13)
H36A H -0.4771 1.0660 0.2075
H36B H -0.5623 1.0984 0.1431
H36C H -0.4085 1.0683 0.1241
C37 C -0.7692(16) 0.8645(15) 0.3445(9)
C38 C -0.7017(17) 0.9204(16) 0.2980(9)
H38A H -0.7333 0.9365 0.2510
H38B H -0.6088 0.8719 0.2904
H38C H -0.7146 0.9932 0.3191
N13 N -0.8294(16) 0.8281(14) 0.3848(9)
P1 P 0.1633(2) 0.6577(2) -0.05606(16)
F1 F 0.1123(6) 0.7219(5) 0.0187(3)
F2 F 0.2242(6) 0.7518(5) -0.0882(4)
F3 F 0.2180(6) 0.5925(7) -0.1308(4)
F4 F 0.1076(6) 0.5630(6) -0.0217(4)
F5 F 0.2997(6) 0.5827(6) -0.0305(4)
F6 F 0.0302(6) 0.7319(7) -0.0823(4)
P2 P -0.8778(3) 1.0736(3) 0.7693(2)
F7 F -0.7336(17) 1.0690(14) 0.7632(10)
F8 F -0.915(2) 1.1441(18) 0.8427(11)
F9 F -0.8311(18) 0.9561(16) 0.8200(11)
F10 F -0.8278(17) 0.9781(17) 0.7094(10)
F11 F -0.9279(18) 1.1892(16) 0.7261(11)
F12 F -1.0219(18) 1.0739(15) 0.7744(12)
C41 C -0.2175(15) 0.9871(13) -0.0636(9)
N15 N -0.2698(16) 0.9702(14) -0.1028(9)
C42 C -0.1393(18) 1.0014(16) -0.0289(10)
H42A H -0.0632 0.9295 -0.0276
H42B H -0.1826 1.0232 0.0212
H42C H -0.1111 1.0627 -0.0532
C40 C -1.832(3) 1.006(2) 0.5357(15)
H40A H -1.8322 1.0364 0.5823
H40B H -1.7543 0.9364 0.5250
H40C H -1.9102 0.9882 0.5391
C39 C -1.8316(19) 1.0957(18) 0.4755(11)
N14 N -1.8301(14) 1.1609(13) 0.4359(8)
O1 O -1.611(5) 1.026(6) 0.516(4)
F7' F -0.7458(16) 1.0695(14) 0.7197(10)
F8' F -0.8178(19) 1.0722(17) 0.8382(10)
F9' F -0.8321(18) 0.9371(17) 0.7723(12)
F10' F -0.9391(18) 1.0717(16) 0.6987(10)
F11' F -0.9281(14) 1.2097(13) 0.7690(9)
F12' F -1.0135(14) 1.0756(13) 0.8186(9)
